data_7216289
loop_
_publ_author_name
'Dale, Sophie H.'
'Elsegood, Mark R. J.'
'Redshaw, Carl'

_publ_section_title
;
 Polymorphism and pseudopolymorphism in calixarenes: acetonitrile
 clathrates of p-But-calix[n]arenes (n = 6 and 8)
;
_journal_issue 65
_journal_name_full CrystEngComm
_journal_page_first 368
_journal_paper_doi 10.1039/b308407h
_journal_volume 5
_journal_year 2003
_chemical_formula_sum 'C92 H118 N2 O8'
_chemical_formula_weight 1379.88
_chemical_name_systematic
;
?
;
_space_group_IT_number 14
_symmetry_cell_setting monoclinic
_symmetry_space_group_name_Hall '-P 2ybc'
_symmetry_space_group_name_H-M 'P 1 21/c 1'
_atom_sites_solution_hydrogens geom
_atom_sites_solution_primary direct
_atom_sites_solution_secondary 'All non-H atoms found by direct methods'
_audit_creation_method SHELXL-97
_cell_angle_alpha 90.00
_cell_angle_beta 112.455(2)
_cell_angle_gamma 90.00
_cell_formula_units_Z 4
_cell_length_a 20.1552(9)
_cell_length_b 22.9575(10)
_cell_length_c 19.7543(9)
_cell_measurement_reflns_used 17612
_cell_measurement_temperature 150(2)
_cell_measurement_theta_max 28.04
_cell_measurement_theta_min 2.15
_cell_volume 8447.5(7)
_computing_cell_refinement 'Bruker SAINT'
_computing_data_collection 'Bruker SMART'
_computing_data_reduction 'Bruker SAINT'
_computing_molecular_graphics 'Bruker SHELXTL'
_computing_publication_material 'Bruker SHELXTL and local programs'
_computing_structure_refinement 'Bruker SHELXTL'
_computing_structure_solution 'Bruker SHELXTL'
_diffrn_ambient_temperature 150(2)
_diffrn_measured_fraction_theta_full 1.000
_diffrn_measured_fraction_theta_max 1.000
_diffrn_measurement_device_type 'Bruker SMART 1000 CCD diffractometer'
_diffrn_measurement_method '\w rotation with narrow frames'
_diffrn_radiation_monochromator graphite
_diffrn_radiation_source 'sealed tube'
_diffrn_radiation_type MoK\a
_diffrn_radiation_wavelength 0.71073
_diffrn_reflns_av_R_equivalents 0.0496
_diffrn_reflns_av_sigmaI/netI 0.0422
_diffrn_reflns_limit_h_max 23
_diffrn_reflns_limit_h_min -23
_diffrn_reflns_limit_k_max 26
_diffrn_reflns_limit_k_min -27
_diffrn_reflns_limit_l_max 23
_diffrn_reflns_limit_l_min -23
_diffrn_reflns_number 73214
_diffrn_reflns_theta_full 25.00
_diffrn_reflns_theta_max 25.00
_diffrn_reflns_theta_min 1.41
_diffrn_standards_decay_% 0
_diffrn_standards_number 0
_exptl_absorpt_coefficient_mu 0.068
_exptl_absorpt_correction_T_max 0.985
_exptl_absorpt_correction_T_min 0.964
_exptl_absorpt_correction_type multi-scan
_exptl_absorpt_process_details 'SADABS v2.08 (Sheldrick, 2003)'
_exptl_crystal_colour Colourless
_exptl_crystal_density_diffrn 1.085
_exptl_crystal_density_method 'not measured'
_exptl_crystal_description Block
_exptl_crystal_F_000 2992
_exptl_crystal_size_max 0.54
_exptl_crystal_size_mid 0.44
_exptl_crystal_size_min 0.23
_refine_diff_density_max 0.552
_refine_diff_density_min -0.335
_refine_diff_density_rms 0.050
_refine_ls_extinction_method none
_refine_ls_goodness_of_fit_ref 1.134
_refine_ls_hydrogen_treatment constr
_refine_ls_matrix_type full
_refine_ls_number_parameters 1047
_refine_ls_number_reflns 14882
_refine_ls_number_restraints 342
_refine_ls_restrained_S_all 1.175
_refine_ls_R_factor_all 0.0831
_refine_ls_R_factor_gt 0.0568
_refine_ls_shift/su_max 0.001
_refine_ls_shift/su_mean 0.000
_refine_ls_structure_factor_coef Fsqd
_refine_ls_weighting_details 'calc w=1/[\s^2^(Fo^2^)+(0.0995P)^2^+0.6345P] where P=(Fo^2^+2Fc^2^)/3'
_refine_ls_weighting_scheme calc
_refine_ls_wR_factor_gt 0.1629
_refine_ls_wR_factor_ref 0.1783
_reflns_number_gt 10177
_reflns_number_total 14882
_reflns_threshold_expression I>2\s(I)
_cod_data_source_file b308407h.txt
_cod_data_source_block 4
_cod_original_sg_symbol_H-M P2(1)/c
_cod_database_code 7216289

loop_
_symmetry_equiv_pos_as_xyz
'x, y, z'
'-x, y+1/2, -z+1/2'
'-x, -y, -z'
'x, -y-1/2, z-1/2'

loop_
_atom_site_label
_atom_site_type_symbol
_atom_site_fract_x
_atom_site_fract_y
_atom_site_fract_z
_atom_site_U_iso_or_equiv
_atom_site_adp_type
_atom_site_occupancy
_atom_site_symmetry_multiplicity
_atom_site_calc_flag
_atom_site_refinement_flags
_atom_site_disorder_assembly
_atom_site_disorder_group
O1 O 0.37521(8) 0.10379(7) 0.31832(9) 0.0343(4) Uani 1 1 d . . .
H1 H 0.3365 0.1178 0.2888 0.051 Uiso 1 1 calc R . .
O2 O 0.43756(8) -0.00384(7) 0.34591(9) 0.0336(4) Uani 1 1 d . . .
H2 H 0.4225 0.0303 0.3461 0.050 Uiso 1 1 calc R . .
O3 O 0.36425(8) -0.10600(7) 0.32244(9) 0.0331(4) Uani 1 1 d . . .
H3 H 0.3851 -0.0735 0.3316 0.050 Uiso 1 1 calc R . .
O4 O 0.22333(8) -0.13735(7) 0.25112(9) 0.0341(4) Uani 1 1 d . . .
H4 H 0.2661 -0.1266 0.2732 0.051 Uiso 1 1 calc R . .
O5 O 0.08085(8) -0.10001(7) 0.18609(8) 0.0319(4) Uani 1 1 d . . .
H5 H 0.1223 -0.1135 0.1963 0.048 Uiso 1 1 calc R . .
O6 O 0.03389(8) 0.01163(7) 0.15360(9) 0.0372(4) Uani 1 1 d . . .
H6 H 0.0462 -0.0228 0.1672 0.056 Uiso 1 1 calc R . .
O7 O 0.11130(8) 0.10772(7) 0.19020(10) 0.0370(4) Uani 1 1 d . . .
H7 H 0.0886 0.0761 0.1796 0.056 Uiso 1 1 calc R . .
O8 O 0.24499(8) 0.14305(7) 0.24324(9) 0.0366(4) Uani 1 1 d . . .
H8 H 0.2016 0.1331 0.2275 0.055 Uiso 1 1 calc R . .
C1 C 0.43130(11) 0.14009(9) 0.32257(12) 0.0262(5) Uani 1 1 d . . .
C2 C 0.42531(11) 0.18118(9) 0.26800(12) 0.0264(5) Uani 1 1 d . . .
C3 C 0.48643(12) 0.21194(10) 0.27351(12) 0.0292(5) Uani 1 1 d . . .
H3A H 0.4829 0.2396 0.2365 0.035 Uiso 1 1 calc R . .
C4 C 0.55268(12) 0.20421(10) 0.33077(12) 0.0310(5) Uani 1 1 d . A .
C5 C 0.55483(12) 0.16551(10) 0.38593(12) 0.0286(5) Uani 1 1 d . . .
H5A H 0.5986 0.1608 0.4270 0.034 Uiso 1 1 calc R . .
C6 C 0.49518(11) 0.13365(9) 0.38303(12) 0.0251(5) Uani 1 1 d . . .
C7 C 0.61905(13) 0.23621(12) 0.32976(15) 0.0445(6) Uani 1 1 d DU . .
C8 C 0.60407(19) 0.30210(14) 0.3233(2) 0.0585(10) Uani 0.856(4) 1 d PDU A 1
H8A H 0.5972 0.3159 0.3671 0.088 Uiso 0.856(4) 1 calc PR A 1
H8B H 0.5606 0.3099 0.2799 0.088 Uiso 0.856(4) 1 calc PR A 1
H8C H 0.6449 0.3225 0.3188 0.088 Uiso 0.856(4) 1 calc PR A 1
C9 C 0.62992(18) 0.21775(16) 0.25915(19) 0.0551(10) Uani 0.856(4) 1 d PDU A 1
H9A H 0.6730 0.2367 0.2578 0.083 Uiso 0.856(4) 1 calc PR A 1
H9B H 0.5880 0.2295 0.2161 0.083 Uiso 0.856(4) 1 calc PR A 1
H9C H 0.6356 0.1754 0.2589 0.083 Uiso 0.856(4) 1 calc PR A 1
C10 C 0.68533(18) 0.2233(2) 0.3948(2) 0.0799(16) Uani 0.856(4) 1 d PDU A 1
H10A H 0.7262 0.2436 0.3902 0.120 Uiso 0.856(4) 1 calc PR A 1
H10B H 0.6943 0.1812 0.3980 0.120 Uiso 0.856(4) 1 calc PR A 1
H10C H 0.6792 0.2366 0.4393 0.120 Uiso 0.856(4) 1 calc PR A 1
C8X C 0.6514(10) 0.2702(8) 0.4053(7) 0.056(4) Uani 0.144(4) 1 d PDU A 2
H8X1 H 0.6959 0.2898 0.4091 0.083 Uiso 0.144(4) 1 calc PR A 2
H8X2 H 0.6617 0.2425 0.4458 0.083 Uiso 0.144(4) 1 calc PR A 2
H8X3 H 0.6167 0.2991 0.4076 0.083 Uiso 0.144(4) 1 calc PR A 2
C9X C 0.6202(12) 0.2793(7) 0.2725(8) 0.065(5) Uani 0.144(4) 1 d PDU A 2
H9X1 H 0.6355 0.3175 0.2953 0.097 Uiso 0.144(4) 1 calc PR A 2
H9X2 H 0.5719 0.2825 0.2342 0.097 Uiso 0.144(4) 1 calc PR A 2
H9X3 H 0.6538 0.2659 0.2508 0.097 Uiso 0.144(4) 1 calc PR A 2
C10X C 0.6797(8) 0.1906(7) 0.3419(12) 0.059(4) Uani 0.144(4) 1 d PDU A 2
H10D H 0.6647 0.1628 0.3012 0.088 Uiso 0.144(4) 1 calc PR A 2
H10E H 0.6891 0.1697 0.3879 0.088 Uiso 0.144(4) 1 calc PR A 2
H10F H 0.7235 0.2105 0.3442 0.088 Uiso 0.144(4) 1 calc PR A 2
C11 C 0.50034(11) 0.09221(9) 0.44510(12) 0.0262(5) Uani 1 1 d . . .
H11A H 0.5251 0.1121 0.4926 0.031 Uiso 1 1 calc R . .
H11B H 0.4514 0.0819 0.4414 0.031 Uiso 1 1 calc R . .
C12 C 0.50899(11) -0.00734(9) 0.39365(11) 0.0255(5) Uani 1 1 d . . .
C13 C 0.54069(11) 0.03712(9) 0.44307(11) 0.0252(5) Uani 1 1 d . . .
C14 C 0.61191(12) 0.03078(10) 0.48990(13) 0.0310(5) Uani 1 1 d . . .
H14 H 0.6334 0.0608 0.5245 0.037 Uiso 1 1 calc R . .
C15 C 0.65354(12) -0.01752(10) 0.48866(13) 0.0334(5) Uani 1 1 d . B .
C16 C 0.61940(12) -0.06022(10) 0.43700(13) 0.0318(5) Uani 1 1 d . . .
H16 H 0.6462 -0.0935 0.4342 0.038 Uiso 1 1 calc R . .
C17 C 0.54788(11) -0.05650(9) 0.38921(12) 0.0272(5) Uani 1 1 d . . .
C18 C 0.73234(13) -0.02291(11) 0.53926(15) 0.0462(6) Uani 1 1 d DU . .
C19 C 0.7454(3) -0.0834(2) 0.5762(3) 0.0486(12) Uani 0.651(6) 1 d PDU B 1
H19A H 0.7273 -0.1137 0.5387 0.073 Uiso 0.651(6) 1 calc PR B 1
H19B H 0.7202 -0.0858 0.6099 0.073 Uiso 0.651(6) 1 calc PR B 1
H19C H 0.7970 -0.0890 0.6036 0.073 Uiso 0.651(6) 1 calc PR B 1
C20 C 0.7602(3) 0.0242(2) 0.5935(4) 0.086(2) Uani 0.651(6) 1 d PDU B 1
H20A H 0.8109 0.0171 0.6233 0.130 Uiso 0.651(6) 1 calc PR B 1
H20B H 0.7328 0.0254 0.6251 0.130 Uiso 0.651(6) 1 calc PR B 1
H20C H 0.7553 0.0616 0.5680 0.130 Uiso 0.651(6) 1 calc PR B 1
C21 C 0.7778(2) -0.0235(2) 0.4895(3) 0.0638(15) Uani 0.651(6) 1 d PDU B 1
H21A H 0.7604 -0.0546 0.4530 0.096 Uiso 0.651(6) 1 calc PR B 1
H21B H 0.8285 -0.0304 0.5200 0.096 Uiso 0.651(6) 1 calc PR B 1
H21C H 0.7729 0.0141 0.4645 0.096 Uiso 0.651(6) 1 calc PR B 1
C19X C 0.7658(6) -0.0803(4) 0.5426(7) 0.087(4) Uani 0.349(6) 1 d PDU B 2
H19D H 0.8168 -0.0753 0.5520 0.131 Uiso 0.349(6) 1 calc PR B 2
H19E H 0.7420 -0.1006 0.4959 0.131 Uiso 0.349(6) 1 calc PR B 2
H19F H 0.7607 -0.1033 0.5822 0.131 Uiso 0.349(6) 1 calc PR B 2
C20X C 0.7367(4) -0.0071(4) 0.6199(4) 0.048(2) Uani 0.349(6) 1 d PDU B 2
H20D H 0.7459 0.0346 0.6288 0.072 Uiso 0.349(6) 1 calc PR B 2
H20E H 0.7757 -0.0293 0.6562 0.072 Uiso 0.349(6) 1 calc PR B 2
H20F H 0.6911 -0.0171 0.6240 0.072 Uiso 0.349(6) 1 calc PR B 2
C21X C 0.7709(5) 0.0301(4) 0.5225(6) 0.076(3) Uani 0.349(6) 1 d PDU B 2
H21D H 0.7728 0.0619 0.5563 0.113 Uiso 0.349(6) 1 calc PR B 2
H21E H 0.7446 0.0430 0.4720 0.113 Uiso 0.349(6) 1 calc PR B 2
H21F H 0.8199 0.0190 0.5287 0.113 Uiso 0.349(6) 1 calc PR B 2
C22 C 0.51340(12) -0.10605(10) 0.33672(12) 0.0296(5) Uani 1 1 d . . .
H22A H 0.4752 -0.0903 0.2922 0.036 Uiso 1 1 calc R . .
H22B H 0.5499 -0.1248 0.3218 0.036 Uiso 1 1 calc R . .
C23 C 0.41001(11) -0.14858(9) 0.36508(11) 0.0263(5) Uani 1 1 d . . .
C24 C 0.48148(11) -0.15108(9) 0.37161(11) 0.0258(5) Uani 1 1 d . . .
C25 C 0.52469(11) -0.19461(10) 0.41524(12) 0.0284(5) Uani 1 1 d . . .
H25 H 0.5731 -0.1969 0.4192 0.034 Uiso 1 1 calc R . .
C26 C 0.50097(12) -0.23508(10) 0.45356(12) 0.0291(5) Uani 1 1 d . . .
C27 C 0.42893(12) -0.23075(10) 0.44475(12) 0.0285(5) Uani 1 1 d . . .
H27 H 0.4105 -0.2581 0.4692 0.034 Uiso 1 1 calc R . .
C28 C 0.38305(11) -0.18811(9) 0.40166(11) 0.0253(5) Uani 1 1 d . . .
C29 C 0.55237(12) -0.28088(11) 0.50245(13) 0.0352(6) Uani 1 1 d . . .
C30 C 0.51919(17) -0.31361(15) 0.54884(18) 0.0652(9) Uani 1 1 d . . .
H30A H 0.4762 -0.3343 0.5167 0.098 Uiso 1 1 calc R . .
H30B H 0.5061 -0.2859 0.5793 0.098 Uiso 1 1 calc R . .
H30C H 0.5540 -0.3417 0.5803 0.098 Uiso 1 1 calc R . .
C31 C 0.61968(16) -0.25010(14) 0.55648(17) 0.0619(9) Uani 1 1 d . . .
H31A H 0.6523 -0.2791 0.5886 0.093 Uiso 1 1 calc R . .
H31B H 0.6055 -0.2222 0.5861 0.093 Uiso 1 1 calc R . .
H31C H 0.6440 -0.2294 0.5291 0.093 Uiso 1 1 calc R . .
C32 C 0.5738(2) -0.32315(14) 0.45576(17) 0.0701(10) Uani 1 1 d . . .
H32A H 0.6100 -0.3501 0.4874 0.105 Uiso 1 1 calc R . .
H32B H 0.5937 -0.3016 0.4250 0.105 Uiso 1 1 calc R . .
H32C H 0.5315 -0.3451 0.4245 0.105 Uiso 1 1 calc R . .
C33 C 0.30622(11) -0.18557(10) 0.39528(12) 0.0273(5) Uani 1 1 d . . .
H33A H 0.2903 -0.1444 0.3891 0.033 Uiso 1 1 calc R . .
H33B H 0.3037 -0.2000 0.4415 0.033 Uiso 1 1 calc R . .
C34 C 0.21739(11) -0.19632(9) 0.26387(12) 0.0257(5) Uani 1 1 d . . .
C35 C 0.25493(11) -0.22097(9) 0.33194(11) 0.0252(5) Uani 1 1 d . . .
C36 C 0.24374(12) -0.27934(10) 0.34191(13) 0.0311(5) Uani 1 1 d . . .
H36 H 0.2699 -0.2965 0.3882 0.037 Uiso 1 1 calc R . .
C37 C 0.19583(13) -0.31386(10) 0.28705(13) 0.0345(6) Uani 1 1 d . C .
C38 C 0.16046(12) -0.28739(10) 0.21965(13) 0.0312(5) Uani 1 1 d . . .
H38 H 0.1282 -0.3101 0.1808 0.037 Uiso 1 1 calc R . .
C39 C 0.17013(11) -0.22936(10) 0.20661(12) 0.0267(5) Uani 1 1 d . . .
C40 C 0.18017(15) -0.37763(11) 0.29863(16) 0.0518(7) Uani 1 1 d DU . .
C41 C 0.2159(3) -0.39641(17) 0.3782(2) 0.0802(14) Uani 0.877(4) 1 d PDU C 1
H41A H 0.1998 -0.4357 0.3839 0.120 Uiso 0.877(4) 1 calc PR C 1
H41B H 0.2028 -0.3693 0.4093 0.120 Uiso 0.877(4) 1 calc PR C 1
H41C H 0.2681 -0.3964 0.3926 0.120 Uiso 0.877(4) 1 calc PR C 1
C42 C 0.2028(3) -0.41579(15) 0.2491(2) 0.0791(13) Uani 0.877(4) 1 d PDU C 1
H42A H 0.2551 -0.4137 0.2641 0.119 Uiso 0.877(4) 1 calc PR C 1
H42B H 0.1795 -0.4023 0.1984 0.119 Uiso 0.877(4) 1 calc PR C 1
H42C H 0.1886 -0.4561 0.2527 0.119 Uiso 0.877(4) 1 calc PR C 1
C43 C 0.09746(19) -0.38480(16) 0.2774(2) 0.0664(11) Uani 0.877(4) 1 d PDU C 1
H43A H 0.0870 -0.4249 0.2872 0.100 Uiso 0.877(4) 1 calc PR C 1
H43B H 0.0722 -0.3761 0.2252 0.100 Uiso 0.877(4) 1 calc PR C 1
H43C H 0.0814 -0.3579 0.3065 0.100 Uiso 0.877(4) 1 calc PR C 1
C41X C 0.2562(7) -0.4059(11) 0.3313(15) 0.081(5) Uani 0.123(4) 1 d PDU C 2
H41D H 0.2519 -0.4463 0.3452 0.121 Uiso 0.123(4) 1 calc PR C 2
H41E H 0.2864 -0.3840 0.3747 0.121 Uiso 0.123(4) 1 calc PR C 2
H41F H 0.2779 -0.4053 0.2947 0.121 Uiso 0.123(4) 1 calc PR C 2
C42X C 0.1347(12) -0.4078(11) 0.2289(9) 0.082(6) Uani 0.123(4) 1 d PDU C 2
H42D H 0.1593 -0.4071 0.1946 0.123 Uiso 0.123(4) 1 calc PR C 2
H42E H 0.0884 -0.3877 0.2069 0.123 Uiso 0.123(4) 1 calc PR C 2
H42F H 0.1266 -0.4483 0.2395 0.123 Uiso 0.123(4) 1 calc PR C 2
C43X C 0.1487(13) -0.3797(10) 0.3577(11) 0.069(4) Uani 0.123(4) 1 d PDU C 2
H43D H 0.1010 -0.3617 0.3390 0.104 Uiso 0.123(4) 1 calc PR C 2
H43E H 0.1802 -0.3585 0.4011 0.104 Uiso 0.123(4) 1 calc PR C 2
H43F H 0.1447 -0.4204 0.3709 0.104 Uiso 0.123(4) 1 calc PR C 2
C44 C 0.12804(11) -0.20318(10) 0.13208(12) 0.0298(5) Uani 1 1 d . . .
H44A H 0.1512 -0.1663 0.1272 0.036 Uiso 1 1 calc R . .
H44B H 0.1298 -0.2302 0.0937 0.036 Uiso 1 1 calc R . .
C45 C 0.03024(11) -0.14155(9) 0.14768(11) 0.0262(5) Uani 1 1 d . . .
C46 C 0.05033(11) -0.19114(9) 0.11943(11) 0.0261(5) Uani 1 1 d . . .
C47 C -0.00274(12) -0.22931(10) 0.07819(12) 0.0288(5) Uani 1 1 d . . .
H47 H 0.0109 -0.2631 0.0590 0.035 Uiso 1 1 calc R . .
C48 C -0.07583(11) -0.22050(9) 0.06336(12) 0.0267(5) Uani 1 1 d . . .
C49 C -0.09275(12) -0.17135(9) 0.09411(11) 0.0271(5) Uani 1 1 d . . .
H49 H -0.1416 -0.1646 0.0864 0.032 Uiso 1 1 calc R . .
C50 C -0.04150(11) -0.13127(9) 0.13579(11) 0.0257(5) Uani 1 1 d . . .
C51 C -0.13220(12) -0.26119(10) 0.01080(12) 0.0320(5) Uani 1 1 d . . .
C52 C -0.13441(14) -0.25063(13) -0.06713(13) 0.0448(7) Uani 1 1 d . . .
H52A H -0.1492 -0.2104 -0.0818 0.067 Uiso 1 1 calc R . .
H52B H -0.1689 -0.2775 -0.1014 0.067 Uiso 1 1 calc R . .
H52C H -0.0866 -0.2573 -0.0677 0.067 Uiso 1 1 calc R . .
C53 C -0.20772(13) -0.25000(12) 0.00961(14) 0.0425(6) Uani 1 1 d . . .
H53A H -0.2073 -0.2553 0.0590 0.064 Uiso 1 1 calc R . .
H53B H -0.2416 -0.2775 -0.0240 0.064 Uiso 1 1 calc R . .
H53C H -0.2224 -0.2101 -0.0069 0.064 Uiso 1 1 calc R . .
C54 C -0.11237(15) -0.32476(11) 0.03150(15) 0.0435(6) Uani 1 1 d . . .
H54A H -0.0655 -0.3331 0.0295 0.065 Uiso 1 1 calc R . .
H54B H -0.1488 -0.3502 -0.0030 0.065 Uiso 1 1 calc R . .
H54C H -0.1101 -0.3318 0.0812 0.065 Uiso 1 1 calc R . .
C55 C -0.06532(12) -0.07560(10) 0.16102(12) 0.0302(5) Uani 1 1 d . . .
H55A H -0.1076 -0.0837 0.1734 0.036 Uiso 1 1 calc R . .
H55B H -0.0262 -0.0611 0.2057 0.036 Uiso 1 1 calc R . .
C56 C -0.03518(11) 0.01180(9) 0.10001(12) 0.0277(5) Uani 1 1 d . . .
C57 C -0.08439(12) -0.02944(9) 0.10206(12) 0.0277(5) Uani 1 1 d . . .
C58 C -0.15218(12) -0.02956(10) 0.04537(13) 0.0327(5) Uani 1 1 d . . .
H58 H -0.1863 -0.0579 0.0460 0.039 Uiso 1 1 calc R . .
C59 C -0.17155(13) 0.01021(10) -0.01185(13) 0.0341(6) Uani 1 1 d . . .
C60 C -0.12071(13) 0.05216(10) -0.00976(13) 0.0335(6) Uani 1 1 d . . .
H60 H -0.1331 0.0803 -0.0478 0.040 Uiso 1 1 calc R . .
C61 C -0.05279(12) 0.05448(9) 0.04549(12) 0.0287(5) Uani 1 1 d . . .
C62 C -0.24489(14) 0.00851(11) -0.07629(15) 0.0470(7) Uani 1 1 d . . .
C63 C -0.29275(19) -0.03933(16) -0.0681(2) 0.0932(14) Uani 1 1 d . . .
H63A H -0.3031 -0.0322 -0.0242 0.140 Uiso 1 1 calc R . .
H63B H -0.2684 -0.0769 -0.0634 0.140 Uiso 1 1 calc R . .
H63C H -0.3378 -0.0399 -0.1113 0.140 Uiso 1 1 calc R . .
C64 C -0.2316(2) -0.00266(18) -0.14794(19) 0.0834(12) Uani 1 1 d . . .
H64A H -0.2774 -0.0007 -0.1902 0.125 Uiso 1 1 calc R . .
H64B H -0.2103 -0.0413 -0.1457 0.125 Uiso 1 1 calc R . .
H64C H -0.1989 0.0270 -0.1530 0.125 Uiso 1 1 calc R . .
C65 C -0.28193(17) 0.06695(14) -0.0855(2) 0.0787(12) Uani 1 1 d . . .
H65A H -0.2909 0.0761 -0.0413 0.118 Uiso 1 1 calc R . .
H65B H -0.3276 0.0655 -0.1279 0.118 Uiso 1 1 calc R . .
H65C H -0.2512 0.0971 -0.0934 0.118 Uiso 1 1 calc R . .
C66 C 0.00024(12) 0.10130(10) 0.04578(12) 0.0307(5) Uani 1 1 d . . .
H66A H -0.0144 0.1171 -0.0045 0.037 Uiso 1 1 calc R . .
H66B H 0.0480 0.0830 0.0586 0.037 Uiso 1 1 calc R . .
C67 C 0.06364(12) 0.15380(9) 0.16654(12) 0.0281(5) Uani 1 1 d . . .
C68 C 0.00752(11) 0.15174(9) 0.09812(12) 0.0263(5) Uani 1 1 d . . .
C69 C -0.03925(11) 0.19905(9) 0.07761(12) 0.0271(5) Uani 1 1 d . . .
H69 H -0.0787 0.1976 0.0318 0.033 Uiso 1 1 calc R . .
C70 C -0.03090(12) 0.24845(10) 0.12122(12) 0.0275(5) Uani 1 1 d . . .
C71 C 0.02765(11) 0.24860(10) 0.18823(12) 0.0282(5) Uani 1 1 d . . .
H71 H 0.0352 0.2818 0.2191 0.034 Uiso 1 1 calc R . .
C72 C 0.07519(11) 0.20225(10) 0.21158(12) 0.0276(5) Uani 1 1 d . . .
C73 C -0.07903(12) 0.30223(10) 0.09654(12) 0.0313(5) Uani 1 1 d . . .
C74 C -0.04441(16) 0.34607(12) 0.06183(17) 0.0535(8) Uani 1 1 d . . .
H74A H -0.0402 0.3287 0.0183 0.080 Uiso 1 1 calc R . .
H74B H 0.0034 0.3564 0.0972 0.080 Uiso 1 1 calc R . .
H74C H -0.0743 0.3812 0.0477 0.080 Uiso 1 1 calc R . .
C75 C -0.08829(14) 0.33185(12) 0.16185(13) 0.0413(6) Uani 1 1 d . . .
H75A H -0.1254 0.3620 0.1441 0.062 Uiso 1 1 calc R . .
H75B H -0.0428 0.3497 0.1933 0.062 Uiso 1 1 calc R . .
H75C H -0.1027 0.3028 0.1900 0.062 Uiso 1 1 calc R . .
C76 C -0.15344(14) 0.28678(13) 0.04137(14) 0.0469(7) Uani 1 1 d . . .
H76A H -0.1497 0.2724 -0.0038 0.070 Uiso 1 1 calc R . .
H76B H -0.1840 0.3215 0.0304 0.070 Uiso 1 1 calc R . .
H76C H -0.1745 0.2565 0.0619 0.070 Uiso 1 1 calc R . .
C77 C 0.14044(11) 0.20776(10) 0.28210(12) 0.0294(5) Uani 1 1 d . . .
H77A H 0.1550 0.1687 0.3039 0.035 Uiso 1 1 calc R . .
H77B H 0.1283 0.2317 0.3174 0.035 Uiso 1 1 calc R . .
C78 C 0.24992(11) 0.20287(9) 0.24766(11) 0.0274(5) Uani 1 1 d . . .
C79 C 0.20255(11) 0.23569(10) 0.26850(11) 0.0276(5) Uani 1 1 d . . .
C80 C 0.21095(12) 0.29572(10) 0.27210(12) 0.0290(5) Uani 1 1 d . . .
H80 H 0.1791 0.3183 0.2866 0.035 Uiso 1 1 calc R . .
C81 C 0.26391(12) 0.32456(10) 0.25547(12) 0.0303(5) Uani 1 1 d . . .
C82 C 0.30986(12) 0.28969(10) 0.23513(12) 0.0291(5) Uani 1 1 d . . .
H82 H 0.3468 0.3079 0.2240 0.035 Uiso 1 1 calc R . .
C83 C 0.30370(11) 0.22946(10) 0.23053(11) 0.0276(5) Uani 1 1 d . . .
C84 C 0.26689(14) 0.39110(11) 0.25716(15) 0.0402(6) Uani 1 1 d . . .
C85 C 0.27752(15) 0.41293(12) 0.33418(16) 0.0507(7) Uani 1 1 d . . .
H85A H 0.2800 0.4556 0.3352 0.076 Uiso 1 1 calc R . .
H85B H 0.3223 0.3970 0.3699 0.076 Uiso 1 1 calc R . .
H85C H 0.2371 0.4002 0.3465 0.076 Uiso 1 1 calc R . .
C86 C 0.32871(18) 0.41451(12) 0.2376(2) 0.0664(9) Uani 1 1 d . . .
H86A H 0.3217 0.4024 0.1877 0.100 Uiso 1 1 calc R . .
H86B H 0.3744 0.3990 0.2721 0.100 Uiso 1 1 calc R . .
H86C H 0.3295 0.4571 0.2403 0.100 Uiso 1 1 calc R . .
C87 C 0.19619(16) 0.41470(12) 0.20131(17) 0.0543(8) Uani 1 1 d . . .
H87A H 0.1880 0.3985 0.1529 0.081 Uiso 1 1 calc R . .
H87B H 0.1987 0.4573 0.1995 0.081 Uiso 1 1 calc R . .
H87C H 0.1566 0.4034 0.2158 0.081 Uiso 1 1 calc R . .
C88 C 0.35413(12) 0.19373(10) 0.20618(12) 0.0295(5) Uani 1 1 d . . .
H88A H 0.3306 0.1564 0.1854 0.035 Uiso 1 1 calc R . .
H88B H 0.3631 0.2150 0.1669 0.035 Uiso 1 1 calc R . .
N1 N 0.4802(4) -0.0297(4) 0.1688(6) 0.141(3) Uani 0.50 1 d PDU D 1
C89 C 0.5115(5) 0.0118(4) 0.2068(5) 0.094(2) Uani 0.50 1 d PDU D 1
C90 C 0.5491(3) 0.0558(2) 0.2506(3) 0.1147(16) Uani 1 1 d DU . .
N1X N 0.5926(6) 0.0660(5) 0.1490(5) 0.143(3) Uani 0.50 1 d PDU D 2
C89X C 0.5672(5) 0.0595(4) 0.1923(5) 0.101(2) Uani 0.50 1 d PDU D 2
N2 N 0.5969(8) 0.0577(7) 0.0968(8) 0.209(5) Uani 0.50 1 d PDU E 1
C91 C 0.5536(12) 0.0260(9) 0.0523(11) 0.288(8) Uani 0.50 1 d PDU E 1
C92 C 0.5000 0.0000 0.0000 0.313(8) Uani 1 2 d SDU . 1

loop_
_atom_site_aniso_label
_atom_site_aniso_U_11
_atom_site_aniso_U_22
_atom_site_aniso_U_33
_atom_site_aniso_U_23
_atom_site_aniso_U_13
_atom_site_aniso_U_12
O1 0.0233(8) 0.0264(9) 0.0478(10) 0.0049(7) 0.0076(7) -0.0008(7)
O2 0.0266(8) 0.0235(9) 0.0415(9) 0.0022(7) 0.0027(7) 0.0010(7)
O3 0.0319(9) 0.0213(8) 0.0374(9) 0.0026(7) 0.0036(7) -0.0012(7)
O4 0.0287(8) 0.0227(9) 0.0428(10) 0.0056(7) 0.0046(7) -0.0033(7)
O5 0.0271(8) 0.0262(9) 0.0341(9) 0.0005(7) 0.0025(7) -0.0028(7)
O6 0.0312(9) 0.0242(9) 0.0419(10) 0.0047(7) -0.0021(7) -0.0001(7)
O7 0.0301(9) 0.0196(8) 0.0517(11) 0.0031(8) 0.0049(8) 0.0007(7)
O8 0.0262(8) 0.0226(9) 0.0523(11) -0.0045(7) 0.0052(8) -0.0017(7)
C1 0.0256(11) 0.0178(11) 0.0349(12) -0.0031(9) 0.0114(10) -0.0012(9)
C2 0.0256(11) 0.0234(12) 0.0282(11) -0.0012(9) 0.0082(9) 0.0052(9)
C3 0.0314(12) 0.0261(12) 0.0299(12) 0.0043(10) 0.0116(10) 0.0023(10)
C4 0.0321(12) 0.0281(13) 0.0336(13) 0.0024(10) 0.0133(10) -0.0017(10)
C5 0.0260(11) 0.0271(12) 0.0298(12) 0.0016(10) 0.0076(10) 0.0000(9)
C6 0.0275(11) 0.0191(11) 0.0297(12) -0.0008(9) 0.0118(10) 0.0011(9)
C7 0.0327(13) 0.0518(16) 0.0485(15) 0.0103(13) 0.0149(12) -0.0108(12)
C8 0.059(2) 0.051(2) 0.060(2) 0.0032(16) 0.0168(18) -0.0272(16)
C9 0.0451(19) 0.066(2) 0.065(2) 0.0092(17) 0.0325(17) -0.0107(16)
C10 0.0324(18) 0.123(4) 0.065(2) 0.050(3) -0.0022(17) -0.027(2)
C8X 0.041(9) 0.067(10) 0.068(6) 0.001(6) 0.032(7) -0.026(7)
C9X 0.067(9) 0.060(9) 0.064(7) 0.012(6) 0.021(8) -0.022(7)
C10X 0.034(7) 0.073(8) 0.072(9) 0.005(7) 0.022(7) -0.006(5)
C11 0.0271(11) 0.0230(12) 0.0272(11) -0.0001(9) 0.0090(9) -0.0032(9)
C12 0.0229(11) 0.0250(12) 0.0262(11) 0.0045(9) 0.0066(9) -0.0029(9)
C13 0.0276(11) 0.0213(12) 0.0262(11) 0.0026(9) 0.0098(9) -0.0017(9)
C14 0.0329(12) 0.0230(12) 0.0338(12) -0.0024(10) 0.0090(10) -0.0050(10)
C15 0.0276(12) 0.0263(13) 0.0420(14) -0.0003(11) 0.0085(11) -0.0021(10)
C16 0.0288(12) 0.0246(12) 0.0413(13) 0.0018(10) 0.0128(11) 0.0031(10)
C17 0.0295(12) 0.0218(12) 0.0304(12) 0.0006(9) 0.0116(10) -0.0037(9)
C18 0.0286(13) 0.0425(15) 0.0538(16) -0.0031(12) 0.0005(12) 0.0022(11)
C19 0.030(2) 0.062(3) 0.048(3) 0.008(2) 0.0084(19) 0.016(2)
C20 0.045(3) 0.063(3) 0.105(5) -0.044(3) -0.024(3) 0.014(3)
C21 0.027(2) 0.069(4) 0.091(3) 0.016(3) 0.017(2) -0.001(2)
C19X 0.041(6) 0.077(5) 0.108(9) -0.038(6) -0.011(6) 0.025(4)
C20X 0.024(4) 0.048(5) 0.054(4) -0.003(4) -0.006(3) 0.002(3)
C21X 0.044(5) 0.096(6) 0.081(6) -0.009(5) 0.017(4) -0.028(4)
C22 0.0302(12) 0.0247(12) 0.0327(12) -0.0020(10) 0.0108(10) -0.0022(9)
C23 0.0265(11) 0.0216(12) 0.0235(11) -0.0031(9) 0.0013(9) -0.0012(9)
C24 0.0286(12) 0.0207(11) 0.0256(11) -0.0038(9) 0.0076(9) -0.0026(9)
C25 0.0219(11) 0.0296(13) 0.0297(12) -0.0046(10) 0.0054(9) -0.0004(9)
C26 0.0298(12) 0.0263(12) 0.0264(12) -0.0028(10) 0.0055(10) -0.0001(10)
C27 0.0311(12) 0.0258(12) 0.0249(11) 0.0004(9) 0.0066(10) -0.0019(10)
C28 0.0247(11) 0.0237(12) 0.0224(11) -0.0036(9) 0.0031(9) -0.0031(9)
C29 0.0316(13) 0.0340(14) 0.0382(13) 0.0066(11) 0.0113(11) 0.0092(10)
C30 0.0549(18) 0.072(2) 0.074(2) 0.0455(18) 0.0301(17) 0.0282(16)
C31 0.0489(18) 0.063(2) 0.0549(19) 0.0126(15) -0.0009(15) 0.0101(15)
C32 0.104(3) 0.054(2) 0.0528(18) 0.0101(15) 0.0311(19) 0.0418(19)
C33 0.0261(11) 0.0277(12) 0.0252(11) 0.0004(9) 0.0065(9) 0.0017(9)
C34 0.0255(11) 0.0205(12) 0.0319(12) 0.0003(9) 0.0119(10) -0.0005(9)
C35 0.0238(11) 0.0245(12) 0.0266(11) 0.0005(9) 0.0088(9) 0.0012(9)
C36 0.0334(12) 0.0286(13) 0.0311(12) 0.0052(10) 0.0120(10) 0.0027(10)
C37 0.0392(14) 0.0238(13) 0.0404(14) -0.0001(10) 0.0152(11) -0.0001(10)
C38 0.0321(12) 0.0248(13) 0.0352(13) -0.0070(10) 0.0111(10) -0.0037(10)
C39 0.0252(11) 0.0277(12) 0.0266(11) -0.0017(9) 0.0092(9) 0.0013(9)
C40 0.0673(18) 0.0239(14) 0.0623(17) 0.0028(12) 0.0228(15) -0.0036(12)
C41 0.113(3) 0.041(2) 0.072(2) 0.0252(18) 0.019(2) -0.015(2)
C42 0.120(4) 0.0232(18) 0.106(3) -0.0060(19) 0.055(3) 0.010(2)
C43 0.072(2) 0.044(2) 0.085(3) 0.0001(19) 0.032(2) -0.0242(18)
C41X 0.087(7) 0.037(9) 0.106(11) 0.018(9) 0.024(6) 0.012(8)
C42X 0.103(10) 0.040(10) 0.086(8) -0.012(8) 0.018(7) -0.015(9)
C43X 0.092(9) 0.045(9) 0.074(8) 0.032(8) 0.035(7) -0.015(9)
C44 0.0283(12) 0.0310(13) 0.0272(12) -0.0025(10) 0.0074(10) -0.0021(10)
C45 0.0293(12) 0.0212(12) 0.0227(11) 0.0017(9) 0.0037(9) -0.0037(9)
C46 0.0264(11) 0.0255(12) 0.0214(11) 0.0032(9) 0.0033(9) -0.0006(9)
C47 0.0314(12) 0.0260(12) 0.0255(11) -0.0005(9) 0.0070(10) 0.0014(10)
C48 0.0274(12) 0.0237(12) 0.0249(11) 0.0049(9) 0.0055(9) -0.0011(9)
C49 0.0247(11) 0.0268(12) 0.0263(11) 0.0051(9) 0.0059(9) -0.0013(9)
C50 0.0289(12) 0.0230(12) 0.0234(11) 0.0050(9) 0.0078(9) 0.0008(9)
C51 0.0274(12) 0.0361(14) 0.0275(12) -0.0032(10) 0.0050(10) -0.0077(10)
C52 0.0404(15) 0.0565(18) 0.0317(13) -0.0050(12) 0.0072(12) -0.0157(13)
C53 0.0347(14) 0.0472(16) 0.0401(14) -0.0070(12) 0.0082(11) -0.0112(12)
C54 0.0483(16) 0.0331(15) 0.0470(15) -0.0082(12) 0.0159(13) -0.0126(12)
C55 0.0320(12) 0.0273(13) 0.0322(12) -0.0018(10) 0.0133(10) -0.0020(10)
C56 0.0268(12) 0.0211(12) 0.0290(12) -0.0032(9) 0.0037(10) -0.0004(9)
C57 0.0304(12) 0.0209(12) 0.0308(12) -0.0027(9) 0.0105(10) 0.0003(9)
C58 0.0294(12) 0.0230(12) 0.0427(14) -0.0034(10) 0.0103(11) -0.0007(10)
C59 0.0328(13) 0.0215(12) 0.0375(13) -0.0035(10) 0.0017(11) 0.0009(10)
C60 0.0385(14) 0.0211(12) 0.0330(13) -0.0012(10) 0.0047(11) 0.0005(10)
C61 0.0317(12) 0.0194(12) 0.0314(12) -0.0013(9) 0.0080(10) 0.0008(9)
C62 0.0355(14) 0.0309(15) 0.0542(17) -0.0012(12) -0.0057(12) -0.0027(11)
C63 0.051(2) 0.073(3) 0.107(3) 0.027(2) -0.024(2) -0.0233(18)
C64 0.066(2) 0.099(3) 0.056(2) -0.024(2) -0.0097(17) -0.001(2)
C65 0.0435(18) 0.056(2) 0.097(3) -0.0030(19) -0.0173(17) 0.0114(15)
C66 0.0348(13) 0.0243(12) 0.0298(12) 0.0028(10) 0.0089(10) -0.0014(10)
C67 0.0268(11) 0.0209(12) 0.0359(13) 0.0044(10) 0.0112(10) -0.0024(9)
C68 0.0267(11) 0.0218(12) 0.0302(12) 0.0019(9) 0.0105(10) -0.0040(9)
C69 0.0241(11) 0.0273(12) 0.0262(11) 0.0031(9) 0.0055(9) -0.0032(9)
C70 0.0268(11) 0.0254(12) 0.0301(12) -0.0005(9) 0.0106(10) -0.0017(9)
C71 0.0253(11) 0.0282(13) 0.0294(12) -0.0046(10) 0.0085(10) -0.0015(9)
C72 0.0238(11) 0.0288(12) 0.0287(12) 0.0030(10) 0.0083(9) -0.0035(9)
C73 0.0285(12) 0.0318(13) 0.0332(13) 0.0016(10) 0.0110(10) 0.0059(10)
C74 0.0600(18) 0.0406(17) 0.073(2) 0.0211(15) 0.0405(16) 0.0163(14)
C75 0.0361(14) 0.0454(16) 0.0388(14) -0.0062(12) 0.0101(11) 0.0096(12)
C76 0.0380(15) 0.0537(18) 0.0386(14) -0.0076(13) 0.0029(12) 0.0164(13)
C77 0.0294(12) 0.0290(13) 0.0267(12) 0.0021(10) 0.0073(10) 0.0020(10)
C78 0.0256(11) 0.0218(12) 0.0268(12) -0.0007(9) 0.0009(9) 0.0015(9)
C79 0.0258(11) 0.0279(13) 0.0222(11) -0.0010(9) 0.0016(9) 0.0002(9)
C80 0.0293(12) 0.0261(12) 0.0276(12) -0.0019(9) 0.0066(10) 0.0057(10)
C81 0.0309(12) 0.0239(12) 0.0313(12) -0.0025(10) 0.0064(10) -0.0005(10)
C82 0.0279(12) 0.0258(13) 0.0307(12) 0.0013(10) 0.0079(10) 0.0000(9)
C83 0.0239(11) 0.0294(13) 0.0229(11) -0.0008(9) 0.0016(9) 0.0031(9)
C84 0.0417(14) 0.0245(13) 0.0545(16) -0.0025(11) 0.0183(13) 0.0000(11)
C85 0.0479(16) 0.0310(15) 0.0646(19) -0.0152(13) 0.0118(14) -0.0013(12)
C86 0.075(2) 0.0267(15) 0.113(3) 0.0031(16) 0.054(2) -0.0051(14)
C87 0.0628(19) 0.0283(15) 0.0618(19) 0.0039(13) 0.0128(15) 0.0101(13)
C88 0.0293(12) 0.0276(13) 0.0291(12) -0.0008(10) 0.0082(10) 0.0024(10)
N1 0.072(5) 0.138(7) 0.171(8) 0.065(5) -0.002(5) -0.011(5)
C89 0.113(6) 0.083(5) 0.110(5) 0.044(3) 0.072(4) 0.035(4)
C90 0.191(5) 0.084(3) 0.115(3) 0.008(2) 0.111(3) 0.029(3)
N1X 0.179(8) 0.189(8) 0.083(6) -0.009(6) 0.074(5) -0.011(7)
C89X 0.140(6) 0.090(5) 0.100(5) 0.024(4) 0.074(4) 0.036(4)
N2 0.237(12) 0.222(12) 0.157(11) -0.009(9) 0.063(9) -0.009(9)
C91 0.347(18) 0.200(13) 0.214(15) -0.050(10) -0.008(12) 0.025(11)
C92 0.386(19) 0.192(12) 0.232(15) -0.083(9) -0.026(12) 0.034(11)

loop_
_atom_type_symbol
_atom_type_description
_atom_type_scat_dispersion_real
_atom_type_scat_dispersion_imag
_atom_type_scat_source
C C 0.0033 0.0016 'International Tables Vol C Tables 4.2.6.8 and 6.1.1.4'
H H 0.0000 0.0000 'International Tables Vol C Tables 4.2.6.8 and 6.1.1.4'
N N 0.0061 0.0033 'International Tables Vol C Tables 4.2.6.8 and 6.1.1.4'
O O 0.0106 0.0060 'International Tables Vol C Tables 4.2.6.8 and 6.1.1.4'

loop_
_geom_angle_atom_site_label_1
_geom_angle_atom_site_label_2
_geom_angle_atom_site_label_3
_geom_angle
O1 C1 C6 117.15(19)
O1 C1 C2 122.08(19)
C6 C1 C2 120.76(19)
C3 C2 C1 118.0(2)
C3 C2 C88 120.4(2)
C1 C2 C88 121.65(19)
C2 C3 C4 123.1(2)
C3 C4 C5 116.7(2)
C3 C4 C7 119.9(2)
C5 C4 C7 123.3(2)
C6 C5 C4 122.4(2)
C5 C6 C1 118.8(2)
C5 C6 C11 120.23(19)
C1 C6 C11 120.92(19)
C10 C7 C4 113.2(2)
C9X C7 C4 125.9(8)
C10 C7 C8 110.5(3)
C4 C7 C8 109.1(2)
C10 C7 C9 109.5(3)
C4 C7 C9 107.7(2)
C8 C7 C9 106.5(2)
C9X C7 C10X 108.7(9)
C4 C7 C10X 108.3(7)
C9X C7 C8X 105.3(8)
C4 C7 C8X 105.7(6)
C10X C7 C8X 99.7(9)
C13 C11 C6 111.89(17)
C13 C12 O2 120.92(19)
C13 C12 C17 121.34(19)
O2 C12 C17 117.73(19)
C14 C13 C12 118.2(2)
C14 C13 C11 120.01(19)
C12 C13 C11 121.73(19)
C13 C14 C15 123.2(2)
C16 C15 C14 116.1(2)
C16 C15 C18 121.5(2)
C14 C15 C18 122.4(2)
C17 C16 C15 123.2(2)
C16 C17 C12 117.9(2)
C16 C17 C22 120.2(2)
C12 C17 C22 121.84(19)
C19X C18 C15 116.6(4)
C20 C18 C15 115.4(3)
C20 C18 C19 111.6(4)
C15 C18 C19 109.3(3)
C19X C18 C21X 117.2(7)
C15 C18 C21X 106.2(4)
C20 C18 C21 108.0(4)
C15 C18 C21 107.4(2)
C19 C18 C21 104.6(3)
C19X C18 C20X 107.9(6)
C15 C18 C20X 106.3(3)
C21X C18 C20X 101.2(5)
C24 C22 C17 111.34(18)
O3 C23 C28 118.28(19)
O3 C23 C24 120.54(19)
C28 C23 C24 121.2(2)
C25 C24 C23 117.8(2)
C25 C24 C22 119.93(19)
C23 C24 C22 122.12(19)
C24 C25 C26 123.6(2)
C25 C26 C27 116.1(2)
C25 C26 C29 120.7(2)
C27 C26 C29 123.2(2)
C28 C27 C26 122.8(2)
C27 C28 C23 118.4(2)
C27 C28 C33 120.0(2)
C23 C28 C33 121.57(19)
C32 C29 C30 110.1(3)
C32 C29 C26 109.8(2)
C30 C29 C26 111.8(2)
C32 C29 C31 109.7(3)
C30 C29 C31 106.4(2)
C26 C29 C31 109.1(2)
C28 C33 C35 113.76(18)
C35 C34 O4 121.33(19)
C35 C34 C39 121.1(2)
O4 C34 C39 117.57(19)
C36 C35 C34 118.3(2)
C36 C35 C33 119.80(19)
C34 C35 C33 121.88(19)
C35 C36 C37 122.9(2)
C38 C37 C36 116.6(2)
C38 C37 C40 120.1(2)
C36 C37 C40 123.3(2)
C39 C38 C37 122.9(2)
C38 C39 C34 118.3(2)
C38 C39 C44 119.8(2)
C34 C39 C44 121.9(2)
C42 C40 C41 111.4(3)
C42X C40 C43X 113.6(10)
C42X C40 C37 113.1(11)
C42 C40 C37 109.1(3)
C41 C40 C37 112.5(2)
C43X C40 C37 108.3(9)
C42X C40 C41X 110.3(10)
C43X C40 C41X 107.4(11)
C37 C40 C41X 103.5(10)
C42 C40 C43 108.7(3)
C41 C40 C43 106.4(3)
C37 C40 C43 108.6(2)
C46 C44 C39 113.12(18)
O5 C45 C50 118.26(19)
O5 C45 C46 120.91(19)
C50 C45 C46 120.79(19)
C47 C46 C45 118.4(2)
C47 C46 C44 120.0(2)
C45 C46 C44 121.54(19)
C46 C47 C48 123.1(2)
C49 C48 C47 116.2(2)
C49 C48 C51 123.5(2)
C47 C48 C51 120.1(2)
C48 C49 C50 123.1(2)
C49 C50 C45 118.4(2)
C49 C50 C55 119.65(19)
C45 C50 C55 121.74(19)
C54 C51 C48 110.56(19)
C54 C51 C53 108.7(2)
C48 C51 C53 112.5(2)
C54 C51 C52 108.8(2)
C48 C51 C52 108.19(19)
C53 C51 C52 107.9(2)
C57 C55 C50 110.92(18)
C57 C56 O6 119.77(19)
C57 C56 C61 121.9(2)
O6 C56 C61 118.32(19)
C56 C57 C58 118.1(2)
C56 C57 C55 121.9(2)
C58 C57 C55 120.0(2)
C59 C58 C57 122.4(2)
C58 C59 C60 117.1(2)
C58 C59 C62 122.6(2)
C60 C59 C62 120.3(2)
C61 C60 C59 122.9(2)
C60 C61 C56 117.6(2)
C60 C61 C66 120.9(2)
C56 C61 C66 121.57(19)
C63 C62 C65 110.6(3)
C63 C62 C59 112.4(2)
C65 C62 C59 110.6(2)
C63 C62 C64 108.4(3)
C65 C62 C64 106.5(3)
C59 C62 C64 108.1(2)
C61 C66 C68 115.30(19)
O7 C67 C72 118.11(19)
O7 C67 C68 120.2(2)
C72 C67 C68 121.6(2)
C69 C68 C67 117.7(2)
C69 C68 C66 121.12(19)
C67 C68 C66 121.13(19)
C68 C69 C70 123.1(2)
C69 C70 C71 116.5(2)
C69 C70 C73 123.2(2)
C71 C70 C73 120.2(2)
C72 C71 C70 122.6(2)
C67 C72 C71 118.4(2)
C67 C72 C77 122.1(2)
C71 C72 C77 119.3(2)
C76 C73 C74 109.0(2)
C76 C73 C70 111.8(2)
C74 C73 C70 109.37(19)
C76 C73 C75 107.64(19)
C74 C73 C75 108.0(2)
C70 C73 C75 110.87(19)
C72 C77 C79 110.97(18)
O8 C78 C83 117.73(19)
O8 C78 C79 121.1(2)
C83 C78 C79 121.2(2)
C80 C79 C78 117.9(2)
C80 C79 C77 120.2(2)
C78 C79 C77 121.8(2)
C79 C80 C81 123.2(2)
C82 C81 C80 116.5(2)
C82 C81 C84 123.7(2)
C80 C81 C84 119.7(2)
C83 C82 C81 122.6(2)
C82 C83 C78 118.6(2)
C82 C83 C88 120.3(2)
C78 C83 C88 121.1(2)
C81 C84 C87 108.7(2)
C81 C84 C86 111.9(2)
C87 C84 C86 108.4(2)
C81 C84 C85 109.7(2)
C87 C84 C85 109.7(2)
C86 C84 C85 108.4(2)
C2 C88 C83 112.92(18)
N1 C89 C90 177.0(10)
N1X C89X C90 169.8(12)
N2 C91 C92 170(2)

loop_
_geom_bond_atom_site_label_1
_geom_bond_atom_site_label_2
_geom_bond_distance
_geom_bond_site_symmetry_2
O1 C1 1.381(3) .
O2 C12 1.390(2) .
O3 C23 1.386(3) .
O4 C34 1.391(3) .
O5 C45 1.391(2) .
O6 C56 1.390(3) .
O7 C67 1.385(3) .
O8 C78 1.377(3) .
C1 C6 1.390(3) .
C1 C2 1.402(3) .
C2 C3 1.388(3) .
C2 C88 1.515(3) .
C3 C4 1.393(3) .
C4 C5 1.394(3) .
C4 C7 1.533(3) .
C5 C6 1.389(3) .
C6 C11 1.524(3) .
C7 C10 1.488(4) .
C7 C9X 1.510(10) .
C7 C8 1.538(4) .
C7 C9 1.551(4) .
C7 C10X 1.557(8) .
C7 C8X 1.586(8) .
C11 C13 1.513(3) .
C12 C13 1.388(3) .
C12 C17 1.396(3) .
C13 C14 1.387(3) .
C14 C15 1.396(3) .
C15 C16 1.392(3) .
C15 C18 1.525(3) .
C16 C17 1.392(3) .
C17 C22 1.517(3) .
C18 C19X 1.470(6) .
C18 C20 1.474(5) .
C18 C19 1.544(5) .
C18 C21X 1.546(6) .
C18 C21 1.580(5) .
C18 C20X 1.603(7) .
C22 C24 1.515(3) .
C23 C28 1.393(3) .
C23 C24 1.398(3) .
C24 C25 1.388(3) .
C25 C26 1.393(3) .
C26 C27 1.398(3) .
C26 C29 1.532(3) .
C27 C28 1.391(3) .
C28 C33 1.506(3) .
C29 C32 1.511(4) .
C29 C30 1.523(4) .
C29 C31 1.540(4) .
C33 C35 1.519(3) .
C34 C35 1.387(3) .
C34 C39 1.392(3) .
C35 C36 1.385(3) .
C36 C37 1.391(3) .
C37 C38 1.387(3) .
C37 C40 1.533(3) .
C38 C39 1.385(3) .
C39 C44 1.515(3) .
C40 C42X 1.501(10) .
C40 C42 1.508(5) .
C40 C41 1.520(4) .
C40 C43X 1.526(8) .
C40 C41X 1.559(8) .
C40 C43 1.564(4) .
C44 C46 1.514(3) .
C45 C50 1.394(3) .
C45 C46 1.394(3) .
C46 C47 1.382(3) .
C47 C48 1.403(3) .
C48 C49 1.384(3) .
C48 C51 1.530(3) .
C49 C50 1.394(3) .
C50 C55 1.515(3) .
C51 C54 1.527(3) .
C51 C53 1.535(3) .
C51 C52 1.542(3) .
C55 C57 1.512(3) .
C56 C57 1.383(3) .
C56 C61 1.398(3) .
C57 C58 1.397(3) .
C58 C59 1.388(3) .
C59 C60 1.395(3) .
C59 C62 1.539(3) .
C60 C61 1.388(3) .
C61 C66 1.514(3) .
C62 C63 1.511(4) .
C62 C65 1.512(4) .
C62 C64 1.559(5) .
C66 C68 1.522(3) .
C67 C72 1.387(3) .
C67 C68 1.393(3) .
C68 C69 1.393(3) .
C69 C70 1.395(3) .
C70 C71 1.397(3) .
C70 C73 1.530(3) .
C71 C72 1.387(3) .
C72 C77 1.512(3) .
C73 C76 1.521(3) .
C73 C74 1.528(3) .
C73 C75 1.532(3) .
C77 C79 1.519(3) .
C78 C83 1.394(3) .
C78 C79 1.396(3) .
C79 C80 1.387(3) .
C80 C81 1.398(3) .
C81 C82 1.394(3) .
C81 C84 1.529(3) .
C82 C83 1.388(3) .
C83 C88 1.520(3) .
C84 C87 1.530(4) .
C84 C86 1.536(4) .
C84 C85 1.537(4) .
N1 C89 1.228(11) .
C89 C90 1.356(10) .
C90 C89X 1.337(8) .
N1X C89X 1.161(10) .
N2 C91 1.216(13) .
C91 C92 1.318(14) .
C92 C91 1.318(14) 3_655

loop_
_geom_hbond_atom_site_label_D
_geom_hbond_atom_site_label_H
_geom_hbond_atom_site_label_A
_geom_hbond_distance_DH
_geom_hbond_distance_HA
_geom_hbond_distance_DA
_geom_hbond_angle_DHA
O1 H1 O8 0.84 1.81 2.632(2) 165.4
O2 H2 O1 0.84 1.91 2.731(2) 164.2
O3 H3 O2 0.84 1.88 2.716(2) 173.6
O4 H4 O3 0.84 1.90 2.741(2) 177.2
O5 H5 O4 0.84 1.98 2.795(2) 162.2
O6 H6 O5 0.84 1.89 2.723(2) 170.6
O7 H7 O6 0.84 1.80 2.638(2) 175.7
O8 H8 O7 0.84 1.78 2.619(2) 175.5

loop_
_geom_torsion_atom_site_label_1
_geom_torsion_atom_site_label_2
_geom_torsion_atom_site_label_3
_geom_torsion_atom_site_label_4
_geom_torsion
O1 C1 C2 C3 -174.1(2)
C6 C1 C2 C3 4.7(3)
O1 C1 C2 C88 8.2(3)
C6 C1 C2 C88 -173.00(19)
C1 C2 C3 C4 -0.6(3)
C88 C2 C3 C4 177.1(2)
C2 C3 C4 C5 -3.2(3)
C2 C3 C4 C7 175.1(2)
C3 C4 C5 C6 3.2(3)
C7 C4 C5 C6 -175.0(2)
C4 C5 C6 C1 0.7(3)
C4 C5 C6 C11 -179.6(2)
O1 C1 C6 C5 174.09(19)
C2 C1 C6 C5 -4.8(3)
O1 C1 C6 C11 -5.6(3)
C2 C1 C6 C11 175.55(19)
C3 C4 C7 C10 179.9(3)
C5 C4 C7 C10 -2.0(4)
C3 C4 C7 C9X 3.0(10)
C5 C4 C7 C9X -178.9(10)
C3 C4 C7 C8 56.4(3)
C5 C4 C7 C8 -125.5(3)
C3 C4 C7 C9 -58.9(3)
C5 C4 C7 C9 119.2(3)
C3 C4 C7 C10X -128.0(9)
C5 C4 C7 C10X 50.1(9)
C3 C4 C7 C8X 125.8(8)
C5 C4 C7 C8X -56.0(8)
C5 C6 C11 C13 -74.7(3)
C1 C6 C11 C13 105.0(2)
O2 C12 C13 C14 179.2(2)
C17 C12 C13 C14 -1.9(3)
O2 C12 C13 C11 -2.7(3)
C17 C12 C13 C11 176.16(19)
C6 C11 C13 C14 100.8(2)
C6 C11 C13 C12 -77.2(2)
C12 C13 C14 C15 1.4(3)
C11 C13 C14 C15 -176.8(2)
C13 C14 C15 C16 -0.1(3)
C13 C14 C15 C18 178.3(2)
C14 C15 C16 C17 -0.7(3)
C18 C15 C16 C17 -179.1(2)
C15 C16 C17 C12 0.1(3)
C15 C16 C17 C22 -177.2(2)
C13 C12 C17 C16 1.2(3)
O2 C12 C17 C16 -179.90(19)
C13 C12 C17 C22 178.50(19)
O2 C12 C17 C22 -2.6(3)
C16 C15 C18 C19X -13.4(8)
C14 C15 C18 C19X 168.3(7)
C16 C15 C18 C20 -177.2(4)
C14 C15 C18 C20 4.5(5)
C16 C15 C18 C19 -50.5(4)
C14 C15 C18 C19 131.1(3)
C16 C15 C18 C21X 119.2(5)
C14 C15 C18 C21X -59.1(5)
C16 C15 C18 C21 62.4(3)
C14 C15 C18 C21 -116.0(3)
C16 C15 C18 C20X -133.6(4)
C14 C15 C18 C20X 48.0(5)
C16 C17 C22 C24 88.3(2)
C12 C17 C22 C24 -88.9(2)
O3 C23 C24 C25 179.82(19)
C28 C23 C24 C25 0.6(3)
O3 C23 C24 C22 3.6(3)
C28 C23 C24 C22 -175.60(19)
C17 C22 C24 C25 -84.2(2)
C17 C22 C24 C23 91.9(2)
C23 C24 C25 C26 -1.1(3)
C22 C24 C25 C26 175.2(2)
C24 C25 C26 C27 1.4(3)
C24 C25 C26 C29 -178.2(2)
C25 C26 C27 C28 -1.3(3)
C29 C26 C27 C28 178.4(2)
C26 C27 C28 C23 0.8(3)
C26 C27 C28 C33 -179.3(2)
O3 C23 C28 C27 -179.73(18)
C24 C23 C28 C27 -0.5(3)
O3 C23 C28 C33 0.4(3)
C24 C23 C28 C33 179.68(19)
C25 C26 C29 C32 -67.2(3)
C27 C26 C29 C32 113.1(3)
C25 C26 C29 C30 170.3(2)
C27 C26 C29 C30 -9.3(3)
C25 C26 C29 C31 52.9(3)
C27 C26 C29 C31 -126.7(3)
C27 C28 C33 C35 -90.7(2)
C23 C28 C33 C35 89.1(2)
O4 C34 C35 C36 176.77(19)
C39 C34 C35 C36 -0.6(3)
O4 C34 C35 C33 -2.1(3)
C39 C34 C35 C33 -179.46(19)
C28 C33 C35 C36 87.7(2)
C28 C33 C35 C34 -93.5(2)
C34 C35 C36 C37 -1.0(3)
C33 C35 C36 C37 177.9(2)
C35 C36 C37 C38 2.0(3)
C35 C36 C37 C40 -176.8(2)
C36 C37 C38 C39 -1.4(3)
C40 C37 C38 C39 177.4(2)
C37 C38 C39 C34 -0.1(3)
C37 C38 C39 C44 -178.4(2)
C35 C34 C39 C38 1.1(3)
O4 C34 C39 C38 -176.34(19)
C35 C34 C39 C44 179.37(19)
O4 C34 C39 C44 1.9(3)
C38 C37 C40 C42X 9.3(12)
C36 C37 C40 C42X -172.0(11)
C38 C37 C40 C42 63.8(3)
C36 C37 C40 C42 -117.5(3)
C38 C37 C40 C41 -172.1(3)
C36 C37 C40 C41 6.6(4)
C38 C37 C40 C43X -117.5(11)
C36 C37 C40 C43X 61.2(11)
C38 C37 C40 C41X 128.7(11)
C36 C37 C40 C41X -52.6(11)
C38 C37 C40 C43 -54.5(3)
C36 C37 C40 C43 124.2(3)
C38 C39 C44 C46 75.6(3)
C34 C39 C44 C46 -102.6(2)
O5 C45 C46 C47 -176.38(19)
C50 C45 C46 C47 1.2(3)
O5 C45 C46 C44 2.7(3)
C50 C45 C46 C44 -179.7(2)
C39 C44 C46 C47 -100.5(2)
C39 C44 C46 C45 80.4(3)
C45 C46 C47 C48 0.1(3)
C44 C46 C47 C48 -179.0(2)
C46 C47 C48 C49 -1.5(3)
C46 C47 C48 C51 173.6(2)
C47 C48 C49 C50 1.9(3)
C51 C48 C49 C50 -173.1(2)
C48 C49 C50 C45 -0.7(3)
C48 C49 C50 C55 173.88(19)
O5 C45 C50 C49 176.75(18)
C46 C45 C50 C49 -0.9(3)
O5 C45 C50 C55 2.3(3)
C46 C45 C50 C55 -175.36(19)
C49 C48 C51 C54 -134.9(2)
C47 C48 C51 C54 50.3(3)
C49 C48 C51 C53 -13.1(3)
C47 C48 C51 C53 172.1(2)
C49 C48 C51 C52 106.1(3)
C47 C48 C51 C52 -68.7(3)
C49 C50 C55 C57 -84.2(2)
C45 C50 C55 C57 90.2(2)
O6 C56 C57 C58 -177.07(19)
C61 C56 C57 C58 3.4(3)
O6 C56 C57 C55 -0.5(3)
C61 C56 C57 C55 180.0(2)
C50 C55 C57 C56 -94.2(2)
C50 C55 C57 C58 82.3(3)
C56 C57 C58 C59 -0.5(3)
C55 C57 C58 C59 -177.2(2)
C57 C58 C59 C60 -1.7(3)
C57 C58 C59 C62 177.1(2)
C58 C59 C60 C61 1.3(4)
C62 C59 C60 C61 -177.6(2)
C59 C60 C61 C56 1.4(3)
C59 C60 C61 C66 -179.3(2)
C57 C56 C61 C60 -3.8(3)
O6 C56 C61 C60 176.7(2)
C57 C56 C61 C66 176.9(2)
O6 C56 C61 C66 -2.7(3)
C58 C59 C62 C63 2.0(4)
C60 C59 C62 C63 -179.2(3)
C58 C59 C62 C65 126.1(3)
C60 C59 C62 C65 -55.1(4)
C58 C59 C62 C64 -117.6(3)
C60 C59 C62 C64 61.2(3)
C60 C61 C66 C68 101.5(2)
C56 C61 C66 C68 -79.2(3)
O7 C67 C68 C69 179.2(2)
C72 C67 C68 C69 -3.1(3)
O7 C67 C68 C66 -4.4(3)
C72 C67 C68 C66 173.2(2)
C61 C66 C68 C69 -85.1(3)
C61 C66 C68 C67 98.7(2)
C67 C68 C69 C70 2.1(3)
C66 C68 C69 C70 -174.3(2)
C68 C69 C70 C71 -0.2(3)
C68 C69 C70 C73 175.6(2)
C69 C70 C71 C72 -0.7(3)
C73 C70 C71 C72 -176.6(2)
O7 C67 C72 C71 180.0(2)
C68 C67 C72 C71 2.3(3)
O7 C67 C72 C77 4.5(3)
C68 C67 C72 C77 -173.2(2)
C70 C71 C72 C67 -0.4(3)
C70 C71 C72 C77 175.3(2)
C69 C70 C73 C76 27.6(3)
C71 C70 C73 C76 -156.8(2)
C69 C70 C73 C74 -93.3(3)
C71 C70 C73 C74 82.4(3)
C69 C70 C73 C75 147.7(2)
C71 C70 C73 C75 -36.6(3)
C67 C72 C77 C79 88.7(3)
C71 C72 C77 C79 -86.7(2)
O8 C78 C79 C80 179.68(19)
C83 C78 C79 C80 -0.4(3)
O8 C78 C79 C77 -4.3(3)
C83 C78 C79 C77 175.59(19)
C72 C77 C79 C80 89.7(2)
C72 C77 C79 C78 -86.2(2)
C78 C79 C80 C81 0.5(3)
C77 C79 C80 C81 -175.6(2)
C79 C80 C81 C82 -0.6(3)
C79 C80 C81 C84 176.9(2)
C80 C81 C82 C83 0.7(3)
C84 C81 C82 C83 -176.7(2)
C81 C82 C83 C78 -0.7(3)
C81 C82 C83 C88 178.4(2)
O8 C78 C83 C82 -179.57(18)
C79 C78 C83 C82 0.5(3)
O8 C78 C83 C88 1.3(3)
C79 C78 C83 C88 -178.59(19)
C82 C81 C84 C87 116.9(3)
C80 C81 C84 C87 -60.4(3)
C82 C81 C84 C86 -2.8(4)
C80 C81 C84 C86 179.9(2)
C82 C81 C84 C85 -123.2(2)
C80 C81 C84 C85 59.5(3)
C3 C2 C88 C83 -103.4(2)
C1 C2 C88 C83 74.2(3)
C82 C83 C88 C2 83.3(3)
C78 C83 C88 C2 -97.6(2)
